data_1507093
loop_
_publ_author_name
'Sridhar, Perali Ramu'
'Ashalu, K. Chinna'
'Chandrasekaran, S.'

_publ_section_title
;
 Efficient methodology for the synthesis of 2-C-branched glyco-amino acids
 by ring opening of 1,2-cyclopropanecarboxylated sugars.
;
_journal_issue 11
_journal_name_full 'Organic letters'
_journal_page_first 1777
_journal_page_last 1779
_journal_paper_doi 10.1021/ol049467v
_journal_volume 6
_journal_year 2004
_chemical_formula_moiety 'C49 H62 N2 O14'
_chemical_formula_sum 'C49 H62 N2 O14'
_chemical_formula_weight 903.01
_chemical_name_common Glyco-amino-acid
_chemical_name_systematic
; 

 ? 

;
_space_group_IT_number 4
_symmetry_space_group_name_Hall 'P 2yb'
_symmetry_space_group_name_H-M 'P 1 21 1'
_atom_sites_solution_hydrogens geom
_atom_sites_solution_primary direct
_atom_sites_solution_secondary difmap
_audit_creation_method SHELXL-97
_cell_angle_alpha 90.00
_cell_angle_beta 93.671(10)
_cell_angle_gamma 90.00
_cell_formula_units_Z 2
_cell_length_a 7.202(4)
_cell_length_b 19.885(10)
_cell_length_c 17.540(9)
_cell_measurement_temperature 298(2)
_cell_volume 2507(2)
_computing_structure_refinement 'SHELXL-97 (Sheldrick, 1997)'
_computing_structure_solution 'SHELXS-97 (Sheldrick, 1990)'
_diffrn_ambient_temperature 298(2)
_diffrn_measured_fraction_theta_full 0.999
_diffrn_measured_fraction_theta_max 0.999
_diffrn_radiation_monochromator graphite
_diffrn_radiation_source 'fine-focus sealed tube'
_diffrn_radiation_type MoK\a
_diffrn_radiation_wavelength 0.71073
_diffrn_reflns_av_R_equivalents 0.0307
_diffrn_reflns_av_sigmaI/netI 0.0517
_diffrn_reflns_limit_h_max 8
_diffrn_reflns_limit_h_min -8
_diffrn_reflns_limit_k_max 23
_diffrn_reflns_limit_k_min -23
_diffrn_reflns_limit_l_max 21
_diffrn_reflns_limit_l_min -21
_diffrn_reflns_number 18807
_diffrn_reflns_theta_full 25.35
_diffrn_reflns_theta_max 25.35
_diffrn_reflns_theta_min 1.16
_exptl_absorpt_coefficient_mu 0.087
_exptl_absorpt_correction_type multi-scan
_exptl_crystal_colour colorless
_exptl_crystal_density_diffrn 1.196
_exptl_crystal_density_method 'not measured'
_exptl_crystal_description monoclinic
_exptl_crystal_F_000 964
_exptl_crystal_size_max 0.182
_exptl_crystal_size_mid 0.048
_exptl_crystal_size_min 0.032
_refine_diff_density_max 0.214
_refine_diff_density_min -0.181
_refine_diff_density_rms 0.053
_refine_ls_abs_structure_details 'Flack H D (1983), Acta Cryst. A39, 876-881'
_refine_ls_abs_structure_Flack 0.00
_refine_ls_extinction_method none
_refine_ls_goodness_of_fit_ref 1.034
_refine_ls_hydrogen_treatment mixed
_refine_ls_matrix_type full
_refine_ls_number_parameters 608
_refine_ls_number_reflns 9016
_refine_ls_number_restraints 1
_refine_ls_restrained_S_all 1.034
_refine_ls_R_factor_all 0.0873
_refine_ls_R_factor_gt 0.0523
_refine_ls_shift/su_max 0.005
_refine_ls_shift/su_mean 0.000
_refine_ls_structure_factor_coef Fsqd
_refine_ls_weighting_details 'calc w=1/[\s^2^(Fo^2^)+(0.0605P)^2^+0.0000P] where P=(Fo^2^+2Fc^2^)/3'
_refine_ls_weighting_scheme calc
_refine_ls_wR_factor_gt 0.1089
_refine_ls_wR_factor_ref 0.1273
_reflns_number_gt 6236
_reflns_number_total 9016
_reflns_threshold_expression >2sigma(I)
_cod_data_source_file ol049467vsi20040321_011304.cif
_cod_data_source_block prs5064m
_cod_depositor_comments
;
The following automatic conversions were performed:

'_exptl_absorpt_correction_type' value 'multiscan' changed to
'multi-scan' according to
/home/saulius/struct/CIF-dictionaries/cif_core.dic dictionary named
'cif_core.dic' version 2.4.1 from 2010-06-29.

Automatic conversion script
Id: cif_fix_values 1715 2011-07-08 13:25:40Z adriana 
;
_cod_original_sg_symbol_H-M 'P 21'
_cod_database_code 1507093

loop_
_symmetry_equiv_pos_as_xyz
'x, y, z'
'-x, y+1/2, -z'

loop_
_atom_site_label
_atom_site_type_symbol
_atom_site_fract_x
_atom_site_fract_y
_atom_site_fract_z
_atom_site_U_iso_or_equiv
_atom_site_adp_type
_atom_site_occupancy
_atom_site_symmetry_multiplicity
_atom_site_calc_flag
_atom_site_refinement_flags
H98 H 0.690(5) 0.6960(16) 0.0663(17) 0.058(10) Uiso 1 1 d .
H97 H 0.721(5) 0.6186(16) 0.1512(17) 0.053(10) Uiso 1 1 d .
O10 O 0.5334(3) 0.77496(11) -0.16251(11) 0.0582(6) Uani 1 1 d .
O7 O 0.7020(3) 0.47679(11) 0.26179(13) 0.0636(6) Uani 1 1 d .
O6 O 1.0384(3) 0.67642(10) 0.32647(12) 0.0567(6) Uani 1 1 d .
N1 N 0.8387(4) 0.62692(12) 0.16040(13) 0.0430(6) Uani 1 1 d .
O12 O 1.0201(3) 0.66636(9) -0.11455(11) 0.0515(5) Uani 1 1 d .
O13 O 0.5612(3) 0.82575(11) -0.04749(12) 0.0590(6) Uani 1 1 d .
O3 O 1.0768(3) 0.47241(10) 0.21000(12) 0.0570(6) Uani 1 1 d .
N2 N 0.8041(4) 0.69027(12) 0.05088(13) 0.0410(6) Uani 1 1 d .
O9 O 0.9468(3) 0.85982(9) 0.01615(12) 0.0537(5) Uani 1 1 d .
O1 O 1.0906(3) 0.66215(12) 0.10175(12) 0.0615(6) Uani 1 1 d .
C1 C 0.9208(4) 0.65997(14) 0.10484(14) 0.0391(7) Uani 1 1 d .
O4 O 0.6306(4) 0.53508(11) 0.36573(12) 0.0720(7) Uani 1 1 d .
C28 C 0.7973(4) 0.74936(13) -0.07499(15) 0.0388(7) Uani 1 1 d .
H28 H 0.8631 0.7857 -0.0997 0.047 Uiso 1 1 calc R
C32 C 0.5920(4) 0.76586(15) -0.08405(16) 0.0476(7) Uani 1 1 d .
H32 H 0.5196 0.7299 -0.0620 0.057 Uiso 1 1 calc R
O11 O 0.7762(4) 0.63568(11) -0.24519(12) 0.0752(7) Uani 1 1 d .
O8 O 0.7889(3) 0.81613(12) 0.10933(13) 0.0673(6) Uani 1 1 d .
C29 C 0.8280(4) 0.68542(14) -0.12072(15) 0.0457(7) Uani 1 1 d .
H29 H 0.7557 0.6492 -0.0991 0.055 Uiso 1 1 calc R
O5 O 0.7774(4) 0.69791(12) 0.44285(12) 0.0785(7) Uani 1 1 d .
C3 C 0.8726(4) 0.57507(14) 0.28887(15) 0.0433(7) Uani 1 1 d .
H3 H 0.9619 0.5478 0.3200 0.052 Uiso 1 1 calc R
O2 O 0.8847(4) 0.49868(12) 0.10947(13) 0.0752(7) Uani 1 1 d .
C27 C 0.8786(4) 0.74530(13) 0.00746(15) 0.0387(6) Uani 1 1 d .
H27 H 1.0120 0.7365 0.0050 0.046 Uiso 1 1 calc R
C30 C 0.7565(5) 0.69579(16) -0.20265(16) 0.0572(9) Uani 1 1 d .
H30 H 0.8285 0.7316 -0.2252 0.069 Uiso 1 1 calc R
C33 C 0.8622(4) 0.81032(15) 0.05083(16) 0.0431(7) Uani 1 1 d .
C4 C 0.8628(4) 0.64352(14) 0.32746(15) 0.0461(7) Uani 1 1 d .
H4 H 0.7704 0.6709 0.2981 0.055 Uiso 1 1 calc R
C7 C 0.6866(4) 0.54092(15) 0.29055(17) 0.0506(8) Uani 1 1 d .
H7 H 0.5931 0.5662 0.2593 0.061 Uiso 1 1 calc R
C8 C 0.9604(4) 0.51293(16) 0.16980(17) 0.0492(8) Uani 1 1 d .
C6 C 0.6117(6) 0.5992(2) 0.4019(2) 0.0819(12) Uani 1 1 d .
H6 H 0.5207 0.6267 0.3720 0.098 Uiso 1 1 calc R
C34 C 0.9220(6) 0.92547(16) 0.0480(2) 0.0755(11) Uani 1 1 d .
H34A H 0.9737 0.9263 0.0998 0.113 Uiso 1 1 calc R
H34B H 0.7916 0.9358 0.0470 0.113 Uiso 1 1 calc R
H34C H 0.9840 0.9582 0.0185 0.113 Uiso 1 1 calc R
C2 C 0.9465(4) 0.58044(14) 0.20884(15) 0.0408(7) Uani 1 1 d .
H2 H 1.0730 0.5986 0.2154 0.049 Uiso 1 1 calc R
C9 C 1.0850(6) 0.40438(17) 0.1817(2) 0.0822(12) Uani 1 1 d .
H9A H 1.1282 0.4048 0.1310 0.123 Uiso 1 1 calc R
H9B H 0.9633 0.3846 0.1805 0.123 Uiso 1 1 calc R
H9C H 1.1691 0.3785 0.2146 0.123 Uiso 1 1 calc R
C36 C 0.9432(7) 0.5696(2) -0.3317(2) 0.0892(14) Uani 1 1 d .
C42 C 1.0382(6) 0.59711(17) -0.0939(3) 0.0797(12) Uani 1 1 d .
H42A H 0.9628 0.5700 -0.1300 0.096 Uiso 1 1 calc R
H42B H 0.9925 0.5904 -0.0436 0.096 Uiso 1 1 calc R
C17 C 1.0210(5) 0.74609(17) 0.3050(3) 0.0797(11) Uani 1 1 d .
H17A H 0.9662 0.7710 0.3455 0.096 Uiso 1 1 calc R
H17B H 0.9390 0.7501 0.2592 0.096 Uiso 1 1 calc R
C5 C 0.7971(6) 0.63391(17) 0.40740(17) 0.0667(10) Uani 1 1 d .
H5 H 0.8875 0.6066 0.4379 0.080 Uiso 1 1 calc R
C50 C 0.3715(5) 0.8381(2) -0.0336(3) 0.0896(13) Uani 1 1 d .
H50A H 0.3282 0.8038 -0.0005 0.134 Uiso 1 1 calc R
H50B H 0.2977 0.8375 -0.0812 0.134 Uiso 1 1 calc R
H50C H 0.3607 0.8813 -0.0098 0.134 Uiso 1 1 calc R
C18 C 1.2044(5) 0.77489(16) 0.2910(2) 0.0586(9) Uani 1 1 d .
C43 C 1.2385(5) 0.57426(15) -0.0934(2) 0.0578(9) Uani 1 1 d .
C31 C 0.5531(5) 0.71574(18) -0.20649(18) 0.0661(10) Uani 1 1 d .
H31 H 0.4803 0.6794 -0.1852 0.079 Uiso 1 1 calc R
C19 C 1.3560(5) 0.7731(2) 0.3427(2) 0.0688(10) Uani 1 1 d .
H19 H 1.3469 0.7511 0.3890 0.083 Uiso 1 1 calc R
C35 C 0.9234(7) 0.6362(2) -0.2950(2) 0.0941(14) Uani 1 1 d .
H35A H 1.0387 0.6478 -0.2664 0.113 Uiso 1 1 calc R
H35B H 0.8991 0.6702 -0.3340 0.113 Uiso 1 1 calc R
C49 C 0.4739(7) 0.7317(3) -0.2875(2) 0.1037(16) Uani 1 1 d .
H49A H 0.5415 0.7685 -0.3077 0.156 Uiso 1 1 calc R
H49B H 0.3450 0.7437 -0.2862 0.156 Uiso 1 1 calc R
H49C H 0.4854 0.6928 -0.3193 0.156 Uiso 1 1 calc R
C48 C 1.3530(7) 0.5760(2) -0.0299(3) 0.0912(13) Uani 1 1 d .
H48 H 1.3152 0.5972 0.0138 0.109 Uiso 1 1 calc R
C20 C 1.5196(6) 0.8031(2) 0.3272(3) 0.0890(12) Uani 1 1 d .
H20 H 1.6199 0.8012 0.3633 0.107 Uiso 1 1 calc R
C22 C 1.3989(8) 0.8380(2) 0.2095(3) 0.0921(13) Uani 1 1 d .
H22 H 1.4149 0.8599 0.1636 0.111 Uiso 1 1 calc R
C46 C 1.5777(9) 0.5159(3) -0.0948(8) 0.158(4) Uani 1 1 d .
H46 H 1.6938 0.4956 -0.0954 0.190 Uiso 1 1 calc R
C21 C 1.5384(7) 0.8350(2) 0.2615(3) 0.0895(13) Uani 1 1 d .
H21 H 1.6511 0.8553 0.2523 0.107 Uiso 1 1 calc R
C23 C 1.2286(7) 0.8091(2) 0.2218(2) 0.0874(13) Uani 1 1 d .
H23 H 1.1307 0.8121 0.1848 0.105 Uiso 1 1 calc R
C44 C 1.2971(6) 0.5442(2) -0.1576(3) 0.0849(12) Uani 1 1 d .
H44 H 1.2200 0.5442 -0.2022 0.102 Uiso 1 1 calc R
C24 C 0.5376(10) 0.5828(3) 0.4809(3) 0.148(2) Uani 1 1 d .
H24A H 0.6202 0.5516 0.5076 0.222 Uiso 1 1 calc R
H24B H 0.4159 0.5632 0.4738 0.222 Uiso 1 1 calc R
H24C H 0.5307 0.6234 0.5102 0.222 Uiso 1 1 calc R
C10 C 0.9162(9) 0.7118(3) 0.5015(3) 0.131(2) Uani 1 1 d .
H10A H 1.0378 0.7108 0.4807 0.157 Uiso 1 1 calc R
H10B H 0.9136 0.6776 0.5409 0.157 Uiso 1 1 calc R
C40 C 1.1255(12) 0.4947(4) -0.4025(4) 0.159(3) Uani 1 1 d .
H40 H 1.2325 0.4862 -0.4279 0.191 Uiso 1 1 calc R
C47 C 1.5275(10) 0.5465(3) -0.0294(5) 0.140(3) Uani 1 1 d .
H47 H 1.6080 0.5474 0.0143 0.167 Uiso 1 1 calc R
C13 C 0.6841(11) 0.8716(3) 0.5669(3) 0.140(2) Uani 1 1 d .
H13 H 0.5665 0.8911 0.5647 0.168 Uiso 1 1 calc R
C16 C 1.0309(11) 0.8139(3) 0.5697(3) 0.149(2) Uani 1 1 d .
H16 H 1.1496 0.7954 0.5711 0.179 Uiso 1 1 calc R
C11 C 0.8831(11) 0.7801(3) 0.5357(2) 0.1073(17) Uani 1 1 d .
C38 C 0.8396(13) 0.4580(3) -0.3603(4) 0.162(3) Uani 1 1 d .
H38 H 0.7509 0.4244 -0.3565 0.195 Uiso 1 1 calc R
C45 C 1.4646(11) 0.5147(3) -0.1572(5) 0.135(3) Uani 1 1 d .
H45 H 1.5013 0.4933 -0.2009 0.162 Uiso 1 1 calc R
C37 C 0.8121(9) 0.5206(2) -0.3273(3) 0.1197(19) Uani 1 1 d .
H37 H 0.7044 0.5290 -0.3023 0.144 Uiso 1 1 calc R
C12 C 0.7117(11) 0.8085(3) 0.5345(3) 0.1162(19) Uani 1 1 d .
H12 H 0.6104 0.7855 0.5115 0.139 Uiso 1 1 calc R
C39 C 0.9928(15) 0.4457(3) -0.3975(4) 0.167(3) Uani 1 1 d .
H39 H 1.0093 0.4039 -0.4199 0.200 Uiso 1 1 calc R
C15 C 1.0013(15) 0.8776(4) 0.6031(4) 0.157(3) Uani 1 1 d .
H15 H 1.1005 0.9015 0.6263 0.189 Uiso 1 1 calc R
C41 C 1.0996(8) 0.5567(3) -0.3698(3) 0.1202(19) Uani 1 1 d .
H41 H 1.1890 0.5901 -0.3736 0.144 Uiso 1 1 calc R
C14 C 0.8287(16) 0.9030(4) 0.6009(4) 0.161(3) Uani 1 1 d .
H14 H 0.8099 0.9443 0.6241 0.194 Uiso 1 1 calc R
O14 O 0.4605(5) 0.6762(2) 0.1451(3) 0.1106(13) Uani 1 1 d .
C26 C 0.5311(6) 0.4466(2) 0.2361(3) 0.0999(14) Uani 1 1 d .
H26A H 0.4757 0.4718 0.1939 0.150 Uiso 1 1 calc R
H26B H 0.4486 0.4462 0.2770 0.150 Uiso 1 1 calc R
H26C H 0.5533 0.4013 0.2201 0.150 Uiso 1 1 calc R
H99 H 0.461(8) 0.707(3) 0.166(4) 0.13(3) Uiso 1 1 d .
H100 H 0.338(10) 0.668(4) 0.135(4) 0.18(3) Uiso 1 1 d .

loop_
_atom_site_aniso_label
_atom_site_aniso_U_11
_atom_site_aniso_U_22
_atom_site_aniso_U_33
_atom_site_aniso_U_23
_atom_site_aniso_U_13
_atom_site_aniso_U_12
O10 0.0731(16) 0.0482(12) 0.0515(12) 0.0071(10) -0.0096(10) 0.0070(11)
O7 0.0701(16) 0.0422(13) 0.0793(16) -0.0094(11) 0.0104(12) -0.0140(12)
O6 0.0643(14) 0.0390(12) 0.0657(13) -0.0039(10) -0.0054(11) -0.0040(11)
N1 0.0387(16) 0.0468(15) 0.0438(14) 0.0095(11) 0.0046(12) 0.0049(13)
O12 0.0606(14) 0.0328(11) 0.0626(13) 0.0054(9) 0.0156(10) 0.0061(10)
O13 0.0528(14) 0.0544(14) 0.0696(14) -0.0084(11) 0.0026(10) 0.0177(11)
O3 0.0647(14) 0.0425(12) 0.0617(13) -0.0068(10) -0.0131(11) 0.0147(11)
N2 0.0369(15) 0.0445(14) 0.0416(13) 0.0116(11) 0.0029(11) 0.0018(12)
O9 0.0590(14) 0.0381(12) 0.0656(13) -0.0055(10) 0.0164(10) -0.0047(10)
O1 0.0347(13) 0.0857(17) 0.0646(13) 0.0249(12) 0.0068(10) 0.0069(11)
C1 0.0400(18) 0.0408(16) 0.0368(15) -0.0014(13) 0.0047(13) 0.0064(13)
O4 0.1072(19) 0.0517(14) 0.0603(14) 0.0049(11) 0.0294(13) -0.0191(13)
C28 0.0426(17) 0.0310(15) 0.0434(15) 0.0067(12) 0.0086(13) -0.0017(12)
C32 0.051(2) 0.0442(18) 0.0477(17) 0.0036(14) 0.0013(14) 0.0020(14)
O11 0.118(2) 0.0546(15) 0.0548(13) -0.0098(11) 0.0188(13) -0.0124(14)
O8 0.0883(18) 0.0670(15) 0.0488(13) -0.0078(11) 0.0221(12) -0.0030(13)
C29 0.058(2) 0.0293(15) 0.0505(17) 0.0054(13) 0.0111(14) -0.0013(14)
O5 0.127(2) 0.0630(15) 0.0460(12) -0.0161(12) 0.0099(13) -0.0008(15)
C3 0.0570(19) 0.0346(15) 0.0374(15) 0.0060(13) -0.0040(13) 0.0026(14)
O2 0.0907(18) 0.0734(17) 0.0582(14) -0.0185(12) -0.0216(13) 0.0182(13)
C27 0.0382(17) 0.0346(15) 0.0440(15) 0.0047(13) 0.0081(12) -0.0001(13)
C30 0.091(3) 0.0382(17) 0.0430(17) 0.0004(14) 0.0068(16) -0.0092(17)
C33 0.0433(18) 0.0443(17) 0.0417(16) 0.0034(14) 0.0019(14) 0.0011(14)
C4 0.056(2) 0.0376(17) 0.0439(16) 0.0030(13) -0.0008(13) -0.0019(14)
C7 0.062(2) 0.0425(18) 0.0484(17) 0.0055(14) 0.0086(15) -0.0041(15)
C8 0.0502(19) 0.0520(19) 0.0448(17) -0.0035(15) -0.0025(15) 0.0060(16)
C6 0.118(4) 0.069(3) 0.064(2) -0.0087(19) 0.048(2) -0.017(2)
C34 0.099(3) 0.039(2) 0.090(3) -0.0145(18) 0.016(2) -0.0089(19)
C2 0.0382(17) 0.0399(16) 0.0439(16) 0.0044(13) -0.0008(12) 0.0092(13)
C9 0.104(3) 0.049(2) 0.091(3) -0.0219(19) -0.021(2) 0.022(2)
C36 0.168(4) 0.055(2) 0.049(2) -0.0028(18) 0.037(2) 0.001(3)
C42 0.085(3) 0.045(2) 0.111(3) 0.019(2) 0.029(2) 0.0156(19)
C17 0.072(3) 0.042(2) 0.125(3) 0.002(2) 0.000(2) -0.0052(18)
C5 0.107(3) 0.052(2) 0.0418(17) -0.0004(15) 0.0083(17) -0.003(2)
C50 0.066(3) 0.109(3) 0.095(3) -0.008(2) 0.013(2) 0.033(2)
C18 0.059(2) 0.0346(17) 0.082(2) -0.0085(17) 0.0051(19) -0.0008(16)
C43 0.064(2) 0.0320(16) 0.081(2) 0.0071(17) 0.029(2) 0.0078(16)
C31 0.084(3) 0.058(2) 0.054(2) 0.0022(17) -0.0089(18) -0.0063(19)
C19 0.064(3) 0.075(2) 0.067(2) 0.0123(19) 0.0019(19) 0.001(2)
C35 0.156(4) 0.064(3) 0.067(2) -0.001(2) 0.043(3) -0.004(3)
C49 0.137(4) 0.108(4) 0.060(2) -0.002(2) -0.034(3) 0.003(3)
C48 0.102(4) 0.059(3) 0.110(3) -0.007(2) -0.016(3) -0.013(3)
C20 0.064(3) 0.105(3) 0.098(3) 0.004(3) 0.003(2) 0.001(2)
C22 0.116(4) 0.087(3) 0.075(3) 0.011(2) 0.019(3) -0.022(3)
C46 0.053(4) 0.061(4) 0.363(14) 0.033(6) 0.042(6) -0.003(3)
C21 0.076(3) 0.095(3) 0.100(3) 0.000(3) 0.024(3) -0.004(2)
C23 0.106(4) 0.076(3) 0.077(3) -0.007(2) -0.022(2) -0.002(3)
C44 0.103(3) 0.061(2) 0.095(3) 0.011(2) 0.038(2) 0.005(2)
C24 0.236(7) 0.122(4) 0.098(4) -0.020(3) 0.107(4) -0.045(4)
C10 0.226(7) 0.090(3) 0.068(3) -0.024(3) -0.051(3) 0.016(4)
C40 0.252(8) 0.101(5) 0.135(5) -0.015(4) 0.101(5) 0.023(5)
C47 0.103(5) 0.076(4) 0.228(8) 0.031(4) -0.077(5) -0.036(4)
C13 0.226(8) 0.101(4) 0.096(4) -0.034(4) 0.037(4) -0.025(5)
C16 0.236(7) 0.129(5) 0.077(3) -0.022(4) -0.023(4) -0.017(5)
C11 0.195(6) 0.086(3) 0.039(2) -0.006(2) -0.010(3) -0.022(4)
C38 0.285(9) 0.076(4) 0.134(5) -0.032(3) 0.085(6) -0.027(4)
C45 0.122(5) 0.069(3) 0.226(8) 0.005(4) 0.120(5) 0.014(4)
C37 0.207(6) 0.067(3) 0.091(3) -0.016(3) 0.048(3) -0.016(4)
C12 0.180(6) 0.090(4) 0.080(3) -0.031(3) 0.022(4) -0.021(4)
C39 0.313(11) 0.079(4) 0.117(5) -0.024(4) 0.078(6) 0.007(6)
C15 0.242(10) 0.132(7) 0.096(4) -0.038(4) -0.004(6) -0.077(6)
C41 0.189(6) 0.089(4) 0.090(3) -0.014(3) 0.064(4) -0.001(4)
C14 0.272(11) 0.118(6) 0.100(5) -0.045(4) 0.053(6) -0.063(7)
O14 0.0485(18) 0.116(3) 0.166(3) -0.053(3) -0.0021(18) 0.0203(19)
C26 0.089(3) 0.090(3) 0.121(4) -0.023(3) 0.011(3) -0.040(3)

loop_
_atom_type_symbol
_atom_type_description
_atom_type_scat_dispersion_real
_atom_type_scat_dispersion_imag
_atom_type_scat_source
C C 0.0033 0.0016 'International Tables Vol C Tables 4.2.6.8 and 6.1.1.4'
H H 0.0000 0.0000 'International Tables Vol C Tables 4.2.6.8 and 6.1.1.4'
N N 0.0061 0.0033 'International Tables Vol C Tables 4.2.6.8 and 6.1.1.4'
O O 0.0106 0.0060 'International Tables Vol C Tables 4.2.6.8 and 6.1.1.4'

loop_
_geom_angle_atom_site_label_1
_geom_angle_atom_site_label_2
_geom_angle_atom_site_label_3
_geom_angle
C31 O10 C32 112.7(2)
C7 O7 C26 114.8(3)
C4 O6 C17 112.5(2)
C1 N1 C2 119.6(3)
C1 N1 H97 115(2)
C2 N1 H97 118(2)
C42 O12 C29 110.3(2)
C32 O13 C50 114.4(3)
C8 O3 C9 115.0(2)
C1 N2 C27 117.6(2)
C1 N2 H98 113(2)
C27 N2 H98 116(2)
C33 O9 C34 115.1(2)
O1 C1 N1 122.4(3)
O1 C1 N2 121.6(3)
N1 C1 N2 116.0(3)
C7 O4 C6 112.5(2)
C32 C28 C29 107.4(2)
C32 C28 C27 115.1(2)
C29 C28 C27 113.2(2)
C32 C28 H28 106.9
C29 C28 H28 106.9
C27 C28 H28 106.9
O13 C32 O10 107.0(2)
O13 C32 C28 108.9(2)
O10 C32 C28 110.9(2)
O13 C32 H32 110.0
O10 C32 H32 110.0
C28 C32 H32 110.0
C35 O11 C30 114.9(3)
O12 C29 C30 112.2(2)
O12 C29 C28 110.6(2)
C30 C29 C28 109.5(2)
O12 C29 H29 108.1
C30 C29 H29 108.1
C28 C29 H29 108.1
C10 O5 C5 113.9(3)
C7 C3 C4 109.2(2)
C7 C3 C2 114.2(2)
C4 C3 C2 111.8(2)
C7 C3 H3 107.1
C4 C3 H3 107.1
C2 C3 H3 107.1
N2 C27 C33 109.7(2)
N2 C27 C28 113.8(2)
C33 C27 C28 113.2(2)
N2 C27 H27 106.5
C33 C27 H27 106.5
C28 C27 H27 106.5
O11 C30 C29 110.2(3)
O11 C30 C31 109.0(3)
C29 C30 C31 110.4(3)
O11 C30 H30 109.1
C29 C30 H30 109.1
C31 C30 H30 109.1
O8 C33 O9 124.5(3)
O8 C33 C27 124.9(3)
O9 C33 C27 110.6(2)
O6 C4 C5 113.5(2)
O6 C4 C3 109.8(2)
C5 C4 C3 108.9(2)
O6 C4 H4 108.2
C5 C4 H4 108.2
C3 C4 H4 108.2
O7 C7 O4 107.5(2)
O7 C7 C3 108.5(2)
O4 C7 C3 111.4(2)
O7 C7 H7 109.8
O4 C7 H7 109.8
C3 C7 H7 109.8
O2 C8 O3 124.2(3)
O2 C8 C2 124.9(3)
O3 C8 C2 110.8(2)
O4 C6 C5 109.1(3)
O4 C6 C24 104.8(3)
C5 C6 C24 113.3(4)
O4 C6 H6 109.8
C5 C6 H6 109.8
C24 C6 H6 109.8
O9 C34 H34A 109.5
O9 C34 H34B 109.5
H34A C34 H34B 109.5
O9 C34 H34C 109.5
H34A C34 H34C 109.5
H34B C34 H34C 109.5
N1 C2 C8 110.4(2)
N1 C2 C3 112.1(2)
C8 C2 C3 112.9(2)
N1 C2 H2 107.0
C8 C2 H2 107.0
C3 C2 H2 107.0
O3 C9 H9A 109.5
O3 C9 H9B 109.5
H9A C9 H9B 109.5
O3 C9 H9C 109.5
H9A C9 H9C 109.5
H9B C9 H9C 109.5
C37 C36 C41 119.3(4)
C37 C36 C35 121.8(4)
C41 C36 C35 118.9(4)
O12 C42 C43 111.3(3)
O12 C42 H42A 109.4
C43 C42 H42A 109.4
O12 C42 H42B 109.4
C43 C42 H42B 109.4
H42A C42 H42B 108.0
O6 C17 C18 110.7(3)
O6 C17 H17A 109.5
C18 C17 H17A 109.5
O6 C17 H17B 109.5
C18 C17 H17B 109.5
H17A C17 H17B 108.1
O5 C5 C6 109.0(3)
O5 C5 C4 109.6(3)
C6 C5 C4 109.1(3)
O5 C5 H5 109.7
C6 C5 H5 109.7
C4 C5 H5 109.7
O13 C50 H50A 109.5
O13 C50 H50B 109.5
H50A C50 H50B 109.5
O13 C50 H50C 109.5
H50A C50 H50C 109.5
H50B C50 H50C 109.5
C19 C18 C23 116.2(3)
C19 C18 C17 124.3(4)
C23 C18 C17 119.4(4)
C48 C43 C44 119.3(4)
C48 C43 C42 122.2(4)
C44 C43 C42 118.1(4)
O10 C31 C30 108.9(3)
O10 C31 C49 106.8(3)
C30 C31 C49 113.4(3)
O10 C31 H31 109.2
C30 C31 H31 109.2
C49 C31 H31 109.2
C20 C19 C18 121.2(4)
C20 C19 H19 119.4
C18 C19 H19 119.4
O11 C35 C36 110.9(3)
O11 C35 H35A 109.5
C36 C35 H35A 109.5
O11 C35 H35B 109.5
C36 C35 H35B 109.5
H35A C35 H35B 108.0
C31 C49 H49A 109.5
C31 C49 H49B 109.5
H49A C49 H49B 109.5
C31 C49 H49C 109.5
H49A C49 H49C 109.5
H49B C49 H49C 109.5
C43 C48 C47 120.2(5)
C43 C48 H48 119.9
C47 C48 H48 119.9
C21 C20 C19 121.2(4)
C21 C20 H20 119.4
C19 C20 H20 119.4
C21 C22 C23 121.2(4)
C21 C22 H22 119.4
C23 C22 H22 119.4
C45 C46 C47 121.4(7)
C45 C46 H46 119.3
C47 C46 H46 119.3
C22 C21 C20 120.5(4)
C22 C21 H21 119.8
C20 C21 H21 119.8
C22 C23 C18 119.6(4)
C22 C23 H23 120.2
C18 C23 H23 120.2
C45 C44 C43 120.8(5)
C45 C44 H44 119.6
C43 C44 H44 119.6
C6 C24 H24A 109.5
C6 C24 H24B 109.5
H24A C24 H24B 109.5
C6 C24 H24C 109.5
H24A C24 H24C 109.5
H24B C24 H24C 109.5
O5 C10 C11 110.0(4)
O5 C10 H10A 109.7
C11 C10 H10A 109.7
O5 C10 H10B 109.7
C11 C10 H10B 109.7
H10A C10 H10B 108.2
C39 C40 C41 119.7(6)
C39 C40 H40 120.1
C41 C40 H40 120.1
C46 C47 C48 118.0(6)
C46 C47 H47 121.0
C48 C47 H47 121.0
C14 C13 C12 118.6(8)
C14 C13 H13 120.7
C12 C13 H13 120.7
C11 C16 C15 119.2(8)
C11 C16 H16 120.4
C15 C16 H16 120.4
C12 C11 C16 119.0(6)
C12 C11 C10 122.3(5)
C16 C11 C10 118.7(7)
C39 C38 C37 120.6(7)
C39 C38 H38 119.7
C37 C38 H38 119.7
C46 C45 C44 120.2(7)
C46 C45 H45 119.9
C44 C45 H45 119.9
C36 C37 C38 119.9(6)
C36 C37 H37 120.1
C38 C37 H37 120.1
C11 C12 C13 121.4(6)
C11 C12 H12 119.3
C13 C12 H12 119.3
C38 C39 C40 120.0(6)
C38 C39 H39 120.0
C40 C39 H39 120.0
C14 C15 C16 119.3(8)
C14 C15 H15 120.4
C16 C15 H15 120.4
C36 C41 C40 120.5(6)
C36 C41 H41 119.7
C40 C41 H41 119.7
C13 C14 C15 122.5(8)
C13 C14 H14 118.7
C15 C14 H14 118.7
H99 O14 H100 103(6)
O7 C26 H26A 109.5
O7 C26 H26B 109.5
H26A C26 H26B 109.5
O7 C26 H26C 109.5
H26A C26 H26C 109.5
H26B C26 H26C 109.5

loop_
_geom_bond_atom_site_label_1
_geom_bond_atom_site_label_2
_geom_bond_distance
O10 C31 1.420(4)
O10 C32 1.425(3)
O7 C7 1.378(4)
O7 C26 1.417(4)
O6 C4 1.424(4)
O6 C17 1.439(4)
N1 C1 1.344(4)
N1 C2 1.448(4)
N1 H97 0.87(3)
O12 C42 1.428(4)
O12 C29 1.431(3)
O13 C32 1.377(4)
O13 C50 1.424(4)
O3 C8 1.332(4)
O3 C9 1.444(4)
N2 C1 1.365(3)
N2 C27 1.455(4)
N2 H98 0.89(3)
O9 C33 1.326(3)
O9 C34 1.436(4)
O1 C1 1.228(3)
O4 C7 1.408(3)
O4 C6 1.434(4)
C28 C32 1.513(4)
C28 C29 1.527(4)
C28 C27 1.527(4)
C28 H28 0.9800
C32 H32 0.9800
O11 C35 1.416(5)
O11 C30 1.421(4)
O8 C33 1.189(3)
C29 C30 1.509(4)
C29 H29 0.9800
O5 C10 1.415(5)
O5 C5 1.427(4)
C3 C7 1.503(4)
C3 C4 1.524(4)
C3 C2 1.537(4)
C3 H3 0.9800
O2 C8 1.193(3)
C27 C33 1.508(4)
C27 H27 0.9800
C30 C31 1.515(5)
C30 H30 0.9800
C4 C5 1.521(4)
C4 H4 0.9800
C7 H7 0.9800
C8 C2 1.513(4)
C6 C5 1.500(5)
C6 C24 1.551(5)
C6 H6 0.9800
C34 H34A 0.9600
C34 H34B 0.9600
C34 H34C 0.9600
C2 H2 0.9800
C9 H9A 0.9600
C9 H9B 0.9600
C9 H9C 0.9600
C36 C37 1.362(6)
C36 C41 1.370(6)
C36 C35 1.485(5)
C42 C43 1.512(5)
C42 H42A 0.9700
C42 H42B 0.9700
C17 C18 1.475(5)
C17 H17A 0.9700
C17 H17B 0.9700
C5 H5 0.9800
C50 H50A 0.9600
C50 H50B 0.9600
C50 H50C 0.9600
C18 C19 1.374(5)
C18 C23 1.411(6)
C43 C48 1.342(5)
C43 C44 1.366(5)
C31 C49 1.530(5)
C31 H31 0.9800
C19 C20 1.363(5)
C19 H19 0.9300
C35 H35A 0.9700
C35 H35B 0.9700
C49 H49A 0.9600
C49 H49B 0.9600
C49 H49C 0.9600
C48 C47 1.387(8)
C48 H48 0.9300
C20 C21 1.330(6)
C20 H20 0.9300
C22 C21 1.314(6)
C22 C23 1.384(6)
C22 H22 0.9300
C46 C45 1.322(10)
C46 C47 1.367(10)
C46 H46 0.9300
C21 H21 0.9300
C23 H23 0.9300
C44 C45 1.341(8)
C44 H44 0.9300
C24 H24A 0.9600
C24 H24B 0.9600
C24 H24C 0.9600
C10 C11 1.509(7)
C10 H10A 0.9700
C10 H10B 0.9700
C40 C39 1.373(10)
C40 C41 1.378(8)
C40 H40 0.9300
C47 H47 0.9300
C13 C14 1.323(9)
C13 C12 1.398(8)
C13 H13 0.9300
C16 C11 1.364(8)
C16 C15 1.417(10)
C16 H16 0.9300
C11 C12 1.357(7)
C38 C39 1.340(10)
C38 C37 1.394(7)
C38 H38 0.9300
C45 H45 0.9300
C37 H37 0.9300
C12 H12 0.9300
C39 H39 0.9300
C15 C14 1.340(10)
C15 H15 0.9300
C41 H41 0.9300
C14 H14 0.9300
O14 H99 0.72(6)
O14 H100 0.90(7)
C26 H26A 0.9600
C26 H26B 0.9600
C26 H26C 0.9600

loop_
_geom_torsion_atom_site_label_1
_geom_torsion_atom_site_label_2
_geom_torsion_atom_site_label_3
_geom_torsion_atom_site_label_4
_geom_torsion
C2 N1 C1 O1 -13.7(4)
C2 N1 C1 N2 165.3(2)
C27 N2 C1 O1 -23.1(4)
C27 N2 C1 N1 158.0(2)
C50 O13 C32 O10 76.3(3)
C50 O13 C32 C28 -163.8(3)
C31 O10 C32 O13 -178.3(3)
C31 O10 C32 C28 63.0(3)
C29 C28 C32 O13 -176.2(2)
C27 C28 C32 O13 56.8(3)
C29 C28 C32 O10 -58.7(3)
C27 C28 C32 O10 174.3(2)
C42 O12 C29 C30 -107.6(3)
C42 O12 C29 C28 129.8(3)
C32 C28 C29 O12 -179.7(2)
C27 C28 C29 O12 -51.6(3)
C32 C28 C29 C30 56.1(3)
C27 C28 C29 C30 -175.8(2)
C1 N2 C27 C33 -85.7(3)
C1 N2 C27 C28 146.3(2)
C32 C28 C27 N2 65.5(3)
C29 C28 C27 N2 -58.5(3)
C32 C28 C27 C33 -60.7(3)
C29 C28 C27 C33 175.3(2)
C35 O11 C30 C29 -104.9(3)
C35 O11 C30 C31 133.8(3)
O12 C29 C30 O11 59.4(3)
C28 C29 C30 O11 -177.3(2)
O12 C29 C30 C31 179.9(2)
C28 C29 C30 C31 -56.8(3)
C34 O9 C33 O8 -8.9(4)
C34 O9 C33 C27 173.4(3)
N2 C27 C33 O8 -4.3(4)
C28 C27 C33 O8 124.1(3)
N2 C27 C33 O9 173.4(2)
C28 C27 C33 O9 -58.2(3)
C17 O6 C4 C5 -102.4(3)
C17 O6 C4 C3 135.5(3)
C7 C3 C4 O6 179.8(2)
C2 C3 C4 O6 -52.7(3)
C7 C3 C4 C5 55.1(3)
C2 C3 C4 C5 -177.5(3)
C26 O7 C7 O4 79.4(4)
C26 O7 C7 C3 -160.0(3)
C6 O4 C7 O7 179.4(3)
C6 O4 C7 C3 60.6(4)
C4 C3 C7 O7 -174.6(2)
C2 C3 C7 O7 59.3(3)
C4 C3 C7 O4 -56.5(3)
C2 C3 C7 O4 177.5(2)
C9 O3 C8 O2 -9.4(5)
C9 O3 C8 C2 173.9(3)
C7 O4 C6 C5 -62.0(4)
C7 O4 C6 C24 176.4(4)
C1 N1 C2 C8 -82.1(3)
C1 N1 C2 C3 151.1(3)
O2 C8 C2 N1 -3.9(4)
O3 C8 C2 N1 172.8(2)
O2 C8 C2 C3 122.5(3)
O3 C8 C2 C3 -60.8(3)
C7 C3 C2 N1 69.2(3)
C4 C3 C2 N1 -55.4(3)
C7 C3 C2 C8 -56.3(3)
C4 C3 C2 C8 179.1(2)
C29 O12 C42 C43 175.3(3)
C4 O6 C17 C18 -169.6(3)
C10 O5 C5 C6 132.9(4)
C10 O5 C5 C4 -107.8(4)
O4 C6 C5 O5 179.5(3)
C24 C6 C5 O5 -64.1(5)
O4 C6 C5 C4 59.9(4)
C24 C6 C5 C4 176.3(4)
O6 C4 C5 O5 60.6(4)
C3 C4 C5 O5 -176.9(3)
O6 C4 C5 C6 179.8(3)
C3 C4 C5 C6 -57.6(4)
O6 C17 C18 C19 -54.6(5)
O6 C17 C18 C23 128.0(4)
O12 C42 C43 C48 92.4(4)
O12 C42 C43 C44 -94.9(4)
C32 O10 C31 C30 -60.8(3)
C32 O10 C31 C49 176.4(3)
O11 C30 C31 O10 178.7(2)
C29 C30 C31 O10 57.5(3)
O11 C30 C31 C49 -62.6(4)
C29 C30 C31 C49 176.2(3)
C23 C18 C19 C20 0.2(6)
C17 C18 C19 C20 -177.4(4)
C30 O11 C35 C36 175.1(3)
C37 C36 C35 O11 11.4(6)
C41 C36 C35 O11 -167.4(4)
C44 C43 C48 C47 -1.3(6)
C42 C43 C48 C47 171.4(4)
C18 C19 C20 C21 -0.2(7)
C23 C22 C21 C20 0.9(7)
C19 C20 C21 C22 -0.3(7)
C21 C22 C23 C18 -0.9(7)
C19 C18 C23 C22 0.3(5)
C17 C18 C23 C22 178.0(4)
C48 C43 C44 C45 2.2(6)
C42 C43 C44 C45 -170.8(4)
C5 O5 C10 C11 -179.7(4)
C45 C46 C47 C48 0.4(10)
C43 C48 C47 C46 0.0(7)
C15 C16 C11 C12 0.2(8)
C15 C16 C11 C10 -179.1(5)
O5 C10 C11 C12 26.0(7)
O5 C10 C11 C16 -154.7(5)
C47 C46 C45 C44 0.5(10)
C43 C44 C45 C46 -1.9(8)
C41 C36 C37 C38 1.1(8)
C35 C36 C37 C38 -177.7(5)
C39 C38 C37 C36 -1.1(10)
C16 C11 C12 C13 0.4(8)
C10 C11 C12 C13 179.6(5)
C14 C13 C12 C11 -1.6(9)
C37 C38 C39 C40 0.8(12)
C41 C40 C39 C38 -0.6(12)
C11 C16 C15 C14 0.4(11)
C37 C36 C41 C40 -0.9(8)
C35 C36 C41 C40 178.0(5)
C39 C40 C41 C36 0.6(10)
C12 C13 C14 C15 2.3(11)
C16 C15 C14 C13 -1.7(13)

loop_
_cod_related_entry_id
_cod_related_entry_database
_cod_related_entry_code
1 ChemSpider 21200250
